data_7004281
loop_
_publ_author_name
'Kabir, Shariff E.'
'Raha, Arun K.'
'Hassan, Mohammad R.'
'Nicholson, Brian K.'
'Rosenberg, Edward'
'Sharmin, Ayesha'
'Salassa, Luca'

_publ_section_title
;
 Ruthenium and osmium carbonyl clusters incorporating stannylene and
 stannyl ligands
;
_journal_issue 32
_journal_name_full 'Dalton Transactions'
_journal_page_first 4212
_journal_page_last 4219
_journal_paper_doi 10.1039/b805024d
_journal_year 2008
_chemical_formula_moiety 'C68 H50 O8 Ru3 S2 Sn3'
_chemical_formula_sum 'C68 H50 O8 Ru3 S2 Sn3'
_chemical_formula_weight 1718.48
_chemical_name_systematic
;
?
;
_space_group_IT_number 2
_symmetry_cell_setting triclinic
_symmetry_space_group_name_Hall '-P 1'
_symmetry_space_group_name_H-M 'P -1'
_atom_sites_solution_hydrogens geom
_atom_sites_solution_primary direct
_atom_sites_solution_secondary difmap
_audit_creation_method SHELXL-97
_cell_angle_alpha 73.71(1)
_cell_angle_beta 79.20(1)
_cell_angle_gamma 82.45(1)
_cell_formula_units_Z 2
_cell_length_a 13.826(1)
_cell_length_b 13.944(1)
_cell_length_c 17.434(1)
_cell_measurement_reflns_used 8192
_cell_measurement_temperature 89(2)
_cell_measurement_theta_max 26
_cell_measurement_theta_min 2
_cell_volume 3157.9(4)
_computing_structure_refinement 'SHELXL-97 (Sheldrick, 1997)'
_diffrn_ambient_temperature 89(2)
_diffrn_measured_fraction_theta_full 0.985
_diffrn_measured_fraction_theta_max 0.985
_diffrn_radiation_monochromator graphite
_diffrn_radiation_source 'fine-focus sealed tube'
_diffrn_radiation_type MoK\a
_diffrn_radiation_wavelength 0.71073
_diffrn_reflns_av_R_equivalents 0.0314
_diffrn_reflns_av_sigmaI/netI 0.0441
_diffrn_reflns_limit_h_max 17
_diffrn_reflns_limit_h_min -17
_diffrn_reflns_limit_k_max 17
_diffrn_reflns_limit_k_min -17
_diffrn_reflns_limit_l_max 21
_diffrn_reflns_limit_l_min -21
_diffrn_reflns_number 29546
_diffrn_reflns_theta_full 26.44
_diffrn_reflns_theta_max 26.44
_diffrn_reflns_theta_min 1.53
_exptl_absorpt_coefficient_mu 1.988
_exptl_absorpt_correction_T_max 0.593
_exptl_absorpt_correction_T_min 0.501
_exptl_absorpt_correction_type multi-scan
_exptl_absorpt_process_details SADABS
_exptl_crystal_colour dark
_exptl_crystal_density_diffrn 1.807
_exptl_crystal_density_method 'not measured'
_exptl_crystal_description block
_exptl_crystal_F_000 1672
_exptl_crystal_size_max 0.28
_exptl_crystal_size_mid 0.26
_exptl_crystal_size_min 0.20
_refine_diff_density_max 2.460
_refine_diff_density_min -1.282
_refine_diff_density_rms 0.142
_refine_ls_extinction_method none
_refine_ls_goodness_of_fit_ref 1.155
_refine_ls_hydrogen_treatment constr
_refine_ls_matrix_type full
_refine_ls_number_parameters 757
_refine_ls_number_reflns 12812
_refine_ls_number_restraints 0
_refine_ls_restrained_S_all 1.155
_refine_ls_R_factor_all 0.0571
_refine_ls_R_factor_gt 0.0452
_refine_ls_shift/su_max 0.001
_refine_ls_shift/su_mean 0.000
_refine_ls_structure_factor_coef Fsqd
_refine_ls_weighting_details 'calc w=1/[\s^2^(Fo^2^)+(0.0047P)^2^+21.5020P] where P=(Fo^2^+2Fc^2^)/3'
_refine_ls_weighting_scheme calc
_refine_ls_wR_factor_gt 0.0921
_refine_ls_wR_factor_ref 0.0971
_reflns_number_gt 10971
_reflns_number_total 12812
_reflns_threshold_expression >2sigma(I)
_cod_data_source_file b805024d.txt
_cod_data_source_block akr20c
_cod_original_sg_symbol_H-M P-1
_cod_database_code 7004281

loop_
_symmetry_equiv_pos_as_xyz
'x, y, z'
'-x, -y, -z'

loop_
_atom_site_label
_atom_site_type_symbol
_atom_site_fract_x
_atom_site_fract_y
_atom_site_fract_z
_atom_site_U_iso_or_equiv
_atom_site_adp_type
_atom_site_occupancy
_atom_site_symmetry_multiplicity
_atom_site_calc_flag
_atom_site_refinement_flags
_atom_site_disorder_assembly
_atom_site_disorder_group
Sn1 Sn 0.23157(3) 0.75452(3) 0.29480(2) 0.01918(9) Uani 1 1 d . . .
Sn2 Sn 0.80673(3) 0.18388(3) 0.21112(3) 0.02307(10) Uani 1 1 d . . .
Sn3 Sn 0.43312(3) 0.36996(3) 0.30174(2) 0.02176(9) Uani 1 1 d . . .
Ru1 Ru 0.35160(3) 0.59272(3) 0.27509(3) 0.01757(10) Uani 1 1 d . . .
Ru2 Ru 0.55026(3) 0.50563(3) 0.23317(3) 0.01819(10) Uani 1 1 d . . .
Ru3 Ru 0.64933(3) 0.30509(3) 0.25044(3) 0.02016(10) Uani 1 1 d . . .
S1 S 0.50197(10) 0.67654(10) 0.22016(8) 0.0197(3) Uani 1 1 d . . .
S2 S 0.71076(11) 0.46455(11) 0.17254(9) 0.0221(3) Uani 1 1 d . . .
O1 O 0.3851(3) 0.5943(4) 0.4445(3) 0.0358(11) Uani 1 1 d . . .
O2 O 0.1739(3) 0.4709(3) 0.3429(3) 0.0336(10) Uani 1 1 d . . .
O3 O 0.2927(3) 0.6400(3) 0.1056(3) 0.0304(10) Uani 1 1 d . . .
O4 O 0.4823(4) 0.5116(4) 0.0740(3) 0.0529(15) Uani 1 1 d . . .
O5 O 0.6056(3) 0.5105(3) 0.3944(3) 0.0325(10) Uani 1 1 d . . .
O6 O 0.7454(4) 0.3171(3) 0.3934(3) 0.0354(11) Uani 1 1 d . . .
O7 O 0.5688(3) 0.1117(3) 0.3607(3) 0.0361(11) Uani 1 1 d . . .
O8 O 0.5877(4) 0.2899(4) 0.0932(3) 0.0389(11) Uani 1 1 d . . .
C1 C 0.3732(4) 0.5914(4) 0.3818(3) 0.0221(12) Uani 1 1 d . . .
C2 C 0.2426(4) 0.5141(5) 0.3190(4) 0.0249(13) Uani 1 1 d . . .
C3 C 0.3163(4) 0.6206(4) 0.1676(4) 0.0207(12) Uani 1 1 d . . .
C4 C 0.5086(5) 0.5087(5) 0.1328(4) 0.0315(15) Uani 1 1 d . . .
C5 C 0.5857(4) 0.5061(4) 0.3349(4) 0.0210(12) Uani 1 1 d . . .
C6 C 0.7082(5) 0.3123(4) 0.3416(4) 0.0289(14) Uani 1 1 d . . .
C7 C 0.5954(4) 0.1855(5) 0.3169(4) 0.0275(13) Uani 1 1 d . . .
C8 C 0.6090(5) 0.2942(5) 0.1520(4) 0.0287(14) Uani 1 1 d . . .
C11 C 0.5109(4) 0.7468(4) 0.1160(3) 0.0218(12) Uani 1 1 d . . .
C12 C 0.4399(5) 0.8243(4) 0.0913(4) 0.0266(13) Uani 1 1 d . . .
H12 H 0.3845 0.8360 0.1280 0.032 Uiso 1 1 calc R . .
C13 C 0.4509(5) 0.8837(5) 0.0131(4) 0.0308(14) Uani 1 1 d . . .
H13 H 0.4029 0.9353 -0.0025 0.037 Uiso 1 1 calc R . .
C14 C 0.5320(5) 0.8675(5) -0.0422(4) 0.0338(15) Uani 1 1 d . . .
H14 H 0.5395 0.9078 -0.0951 0.041 Uiso 1 1 calc R . .
C15 C 0.6026(6) 0.7896(6) -0.0177(4) 0.0411(17) Uani 1 1 d . . .
H15 H 0.6578 0.7780 -0.0547 0.049 Uiso 1 1 calc R . .
C16 C 0.5924(5) 0.7293(5) 0.0606(4) 0.0330(15) Uani 1 1 d . . .
H16 H 0.6400 0.6772 0.0761 0.040 Uiso 1 1 calc R . .
C21 C 0.8044(4) 0.5017(4) 0.2142(4) 0.0241(12) Uani 1 1 d . . .
C22 C 0.7868(5) 0.5850(4) 0.2451(4) 0.0282(14) Uani 1 1 d . . .
H22 H 0.7252 0.6211 0.2458 0.034 Uiso 1 1 calc R . .
C23 C 0.8617(5) 0.6143(5) 0.2751(4) 0.0346(16) Uani 1 1 d . . .
H23 H 0.8502 0.6704 0.2954 0.042 Uiso 1 1 calc R . .
C24 C 0.9532(5) 0.5599(5) 0.2746(4) 0.0344(15) Uani 1 1 d . . .
H24 H 1.0022 0.5774 0.2968 0.041 Uiso 1 1 calc R . .
C25 C 0.9706(5) 0.4797(5) 0.2408(4) 0.0353(16) Uani 1 1 d . . .
H25 H 1.0328 0.4448 0.2385 0.042 Uiso 1 1 calc R . .
C26 C 0.8973(5) 0.4502(5) 0.2103(4) 0.0303(14) Uani 1 1 d . . .
H26 H 0.9102 0.3962 0.1874 0.036 Uiso 1 1 calc R . .
C31 C 0.0988(4) 0.7137(4) 0.3766(4) 0.0238(12) Uani 1 1 d . . .
C32 C 0.0965(5) 0.6459(5) 0.4519(4) 0.0352(15) Uani 1 1 d . . .
H32 H 0.1553 0.6126 0.4676 0.042 Uiso 1 1 calc R . .
C33 C 0.0086(6) 0.6262(5) 0.5047(5) 0.0443(18) Uani 1 1 d . . .
H33 H 0.0091 0.5810 0.5552 0.053 Uiso 1 1 calc R . .
C34 C -0.0791(6) 0.6737(6) 0.4821(5) 0.0457(19) Uani 1 1 d . . .
H34 H -0.1381 0.6604 0.5174 0.055 Uiso 1 1 calc R . .
C35 C -0.0797(5) 0.7411(6) 0.4072(5) 0.0421(18) Uani 1 1 d . . .
H35 H -0.1391 0.7735 0.3920 0.050 Uiso 1 1 calc R . .
C36 C 0.0081(5) 0.7607(5) 0.3546(4) 0.0345(15) Uani 1 1 d . . .
H36 H 0.0069 0.8057 0.3040 0.041 Uiso 1 1 calc R . .
C41 C 0.2987(4) 0.8440(4) 0.3498(4) 0.0228(12) Uani 1 1 d . . .
C42 C 0.2540(5) 0.8605(5) 0.4230(4) 0.0335(15) Uani 1 1 d . . .
H42 H 0.1936 0.8351 0.4472 0.040 Uiso 1 1 calc R . .
C43 C 0.2978(6) 0.9146(6) 0.4613(5) 0.0442(18) Uani 1 1 d . . .
H43 H 0.2671 0.9240 0.5112 0.053 Uiso 1 1 calc R . .
C44 C 0.3860(5) 0.9540(5) 0.4257(4) 0.0358(16) Uani 1 1 d . . .
H44 H 0.4149 0.9909 0.4510 0.043 Uiso 1 1 calc R . .
C45 C 0.4316(5) 0.9389(5) 0.3525(5) 0.0359(16) Uani 1 1 d . . .
H45 H 0.4916 0.9653 0.3282 0.043 Uiso 1 1 calc R . .
C46 C 0.3883(5) 0.8844(4) 0.3149(4) 0.0289(14) Uani 1 1 d . . .
H46 H 0.4197 0.8747 0.2653 0.035 Uiso 1 1 calc R . .
C51 C 0.1835(4) 0.8489(4) 0.1863(4) 0.0239(12) Uani 1 1 d . . .
C52 C 0.2133(5) 0.9459(5) 0.1533(4) 0.0283(13) Uani 1 1 d . . .
H52 H 0.2519 0.9711 0.1802 0.034 Uiso 1 1 calc R . .
C53 C 0.1863(5) 1.0051(5) 0.0809(4) 0.0356(15) Uani 1 1 d . . .
H53 H 0.2076 1.0691 0.0594 0.043 Uiso 1 1 calc R . .
C54 C 0.1279(5) 0.9693(5) 0.0408(4) 0.0361(16) Uani 1 1 d . . .
H54 H 0.1094 1.0095 -0.0074 0.043 Uiso 1 1 calc R . .
C55 C 0.0971(5) 0.8743(5) 0.0719(4) 0.0343(15) Uani 1 1 d . . .
H55 H 0.0580 0.8502 0.0446 0.041 Uiso 1 1 calc R . .
C56 C 0.1246(4) 0.8141(5) 0.1444(4) 0.0259(13) Uani 1 1 d . . .
H56 H 0.1034 0.7499 0.1652 0.031 Uiso 1 1 calc R . .
C61 C 0.8999(4) 0.2534(4) 0.1010(4) 0.0257(13) Uani 1 1 d . . .
C62 C 0.8652(5) 0.3297(5) 0.0392(4) 0.0333(15) Uani 1 1 d . . .
H62 H 0.7986 0.3524 0.0447 0.040 Uiso 1 1 calc R . .
C63 C 0.9280(5) 0.3725(5) -0.0304(4) 0.0396(17) Uani 1 1 d . . .
H63 H 0.9035 0.4240 -0.0706 0.048 Uiso 1 1 calc R . .
C64 C 1.0274(5) 0.3387(5) -0.0405(4) 0.0394(16) Uani 1 1 d . . .
H64 H 1.0698 0.3677 -0.0871 0.047 Uiso 1 1 calc R . .
C65 C 1.0626(5) 0.2619(5) 0.0193(5) 0.0385(16) Uani 1 1 d . . .
H65 H 1.1291 0.2389 0.0131 0.046 Uiso 1 1 calc R . .
C66 C 0.9990(5) 0.2184(5) 0.0890(4) 0.0330(15) Uani 1 1 d . . .
H66 H 1.0233 0.1652 0.1281 0.040 Uiso 1 1 calc R . .
C71 C 0.9052(5) 0.1335(5) 0.2984(4) 0.0282(13) Uani 1 1 d . . .
C72 C 0.9587(6) 0.1968(6) 0.3174(5) 0.053(2) Uani 1 1 d . . .
H72 H 0.9477 0.2651 0.2938 0.063 Uiso 1 1 calc R . .
C73 C 1.0282(6) 0.1671(6) 0.3693(5) 0.052(2) Uani 1 1 d . . .
H73 H 1.0613 0.2141 0.3806 0.062 Uiso 1 1 calc R . .
C74 C 1.0462(9) 0.0696(7) 0.4024(6) 0.081(4) Uani 1 1 d . . .
H74 H 1.0945 0.0479 0.4354 0.097 Uiso 1 1 calc R . .
C75 C 0.9944(12) 0.0010(7) 0.3883(8) 0.127(7) Uani 1 1 d . . .
H75 H 1.0063 -0.0669 0.4127 0.153 Uiso 1 1 calc R . .
C76 C 0.9232(9) 0.0334(7) 0.3370(6) 0.073(3) Uani 1 1 d . . .
H76 H 0.8873 -0.0136 0.3286 0.088 Uiso 1 1 calc R . .
C81 C 0.7686(5) 0.0464(4) 0.1934(4) 0.0262(13) Uani 1 1 d . . .
C82 C 0.8439(5) -0.0287(5) 0.1847(4) 0.0311(14) Uani 1 1 d . . .
H82 H 0.9081 -0.0198 0.1884 0.037 Uiso 1 1 calc R . .
C83 C 0.8237(6) -0.1171(5) 0.1704(4) 0.0395(17) Uani 1 1 d . . .
H83 H 0.8746 -0.1666 0.1651 0.047 Uiso 1 1 calc R . .
C84 C 0.7297(5) -0.1319(5) 0.1642(4) 0.0342(15) Uani 1 1 d . . .
H84 H 0.7169 -0.1915 0.1554 0.041 Uiso 1 1 calc R . .
C85 C 0.6548(6) -0.0587(5) 0.1708(4) 0.0358(16) Uani 1 1 d . . .
H85 H 0.5912 -0.0678 0.1656 0.043 Uiso 1 1 calc R . .
C86 C 0.6744(5) 0.0300(5) 0.1855(4) 0.0343(15) Uani 1 1 d . . .
H86 H 0.6230 0.0793 0.1900 0.041 Uiso 1 1 calc R . .
C91 C 0.3449(5) 0.3016(5) 0.2456(4) 0.0298(14) Uani 1 1 d . . .
C92 C 0.3483(5) 0.1963(5) 0.2662(4) 0.0326(15) Uani 1 1 d . . .
H92 H 0.3954 0.1583 0.2966 0.039 Uiso 1 1 calc R . .
C93 C 0.2823(5) 0.1487(5) 0.2416(4) 0.0366(16) Uani 1 1 d . . .
H93 H 0.2848 0.0790 0.2566 0.044 Uiso 1 1 calc R . .
C94 C 0.2136(5) 0.2027(5) 0.1958(4) 0.0369(16) Uani 1 1 d . . .
H94 H 0.1689 0.1700 0.1805 0.044 Uiso 1 1 calc R . .
C95 C 0.2108(5) 0.3074(5) 0.1719(5) 0.0388(17) Uani 1 1 d . . .
H95 H 0.1651 0.3451 0.1400 0.047 Uiso 1 1 calc R . .
C96 C 0.2778(5) 0.3540(5) 0.1968(4) 0.0346(15) Uani 1 1 d . . .
H96 H 0.2772 0.4235 0.1796 0.042 Uiso 1 1 calc R . .
C101 C 0.3961(4) 0.2942(4) 0.4279(4) 0.0249(13) Uani 1 1 d . . .
C102 C 0.3327(5) 0.2167(5) 0.4530(4) 0.0358(15) Uani 1 1 d . . .
H102 H 0.3033 0.2005 0.4149 0.043 Uiso 1 1 calc R . .
C103 C 0.3131(5) 0.1637(5) 0.5340(4) 0.0408(17) Uani 1 1 d . . .
H103 H 0.2717 0.1119 0.5496 0.049 Uiso 1 1 calc R . .
C104 C 0.3545(5) 0.1877(5) 0.5901(4) 0.0384(16) Uani 1 1 d . . .
H104 H 0.3414 0.1520 0.6442 0.046 Uiso 1 1 calc R . .
C105 C 0.4152(6) 0.2642(6) 0.5678(5) 0.0473(19) Uani 1 1 d . . .
H105 H 0.4417 0.2816 0.6068 0.057 Uiso 1 1 calc R . .
C106 C 0.4371(6) 0.3156(5) 0.4868(4) 0.0382(16) Uani 1 1 d . . .
H106 H 0.4806 0.3656 0.4720 0.046 Uiso 1 1 calc R . .

loop_
_atom_site_aniso_label
_atom_site_aniso_U_11
_atom_site_aniso_U_22
_atom_site_aniso_U_33
_atom_site_aniso_U_23
_atom_site_aniso_U_13
_atom_site_aniso_U_12
Sn1 0.01908(19) 0.01746(19) 0.0215(2) -0.00456(15) -0.00507(15) -0.00180(15)
Sn2 0.0214(2) 0.0202(2) 0.0297(2) -0.00943(17) -0.00717(17) 0.00172(16)
Sn3 0.0206(2) 0.0209(2) 0.0270(2) -0.00876(16) -0.00671(16) -0.00355(15)
Ru1 0.0178(2) 0.0170(2) 0.0183(2) -0.00401(17) -0.00552(17) -0.00064(17)
Ru2 0.0182(2) 0.0179(2) 0.0201(2) -0.00637(18) -0.00667(18) 0.00053(17)
Ru3 0.0185(2) 0.0175(2) 0.0273(2) -0.00901(19) -0.00649(18) -0.00047(17)
S1 0.0210(7) 0.0183(7) 0.0199(7) -0.0034(5) -0.0049(5) -0.0027(5)
S2 0.0209(7) 0.0210(7) 0.0241(7) -0.0063(6) -0.0034(6) -0.0002(6)
O1 0.038(3) 0.044(3) 0.026(2) -0.009(2) -0.011(2) 0.002(2)
O2 0.028(2) 0.029(2) 0.042(3) -0.006(2) -0.001(2) -0.009(2)
O3 0.036(3) 0.033(2) 0.025(2) -0.0102(19) -0.011(2) 0.002(2)
O4 0.061(4) 0.070(4) 0.036(3) -0.029(3) -0.024(3) 0.023(3)
O5 0.039(3) 0.035(3) 0.028(2) -0.010(2) -0.018(2) -0.001(2)
O6 0.046(3) 0.030(2) 0.034(3) -0.003(2) -0.024(2) -0.003(2)
O7 0.035(3) 0.025(2) 0.049(3) -0.007(2) -0.008(2) -0.007(2)
O8 0.046(3) 0.038(3) 0.041(3) -0.018(2) -0.019(2) 0.001(2)
C1 0.021(3) 0.021(3) 0.022(3) -0.002(2) -0.003(2) -0.002(2)
C2 0.023(3) 0.026(3) 0.027(3) -0.010(3) -0.004(2) 0.000(3)
C3 0.017(3) 0.016(3) 0.030(3) -0.009(2) -0.003(2) -0.003(2)
C4 0.030(3) 0.038(4) 0.029(4) -0.018(3) -0.009(3) 0.013(3)
C5 0.022(3) 0.014(3) 0.028(3) -0.005(2) -0.007(2) 0.000(2)
C6 0.026(3) 0.019(3) 0.041(4) -0.004(3) -0.009(3) -0.002(2)
C7 0.023(3) 0.025(3) 0.037(4) -0.011(3) -0.007(3) 0.001(3)
C8 0.029(3) 0.022(3) 0.037(4) -0.011(3) -0.010(3) 0.003(3)
C11 0.021(3) 0.019(3) 0.023(3) -0.001(2) -0.001(2) -0.007(2)
C12 0.027(3) 0.026(3) 0.025(3) -0.004(3) -0.002(3) -0.004(3)
C13 0.033(4) 0.024(3) 0.035(4) -0.003(3) -0.011(3) -0.005(3)
C14 0.043(4) 0.033(4) 0.023(3) -0.003(3) -0.003(3) -0.010(3)
C15 0.041(4) 0.044(4) 0.030(4) -0.003(3) 0.006(3) -0.006(3)
C16 0.026(3) 0.034(4) 0.030(3) 0.002(3) 0.000(3) 0.001(3)
C21 0.019(3) 0.019(3) 0.033(3) -0.002(2) -0.004(2) -0.006(2)
C22 0.023(3) 0.021(3) 0.040(4) -0.007(3) -0.006(3) -0.003(2)
C23 0.042(4) 0.017(3) 0.049(4) -0.010(3) -0.013(3) -0.006(3)
C24 0.027(3) 0.027(3) 0.052(4) -0.009(3) -0.012(3) -0.008(3)
C25 0.023(3) 0.025(3) 0.057(5) -0.009(3) -0.009(3) 0.001(3)
C26 0.024(3) 0.023(3) 0.044(4) -0.007(3) -0.007(3) -0.003(3)
C31 0.023(3) 0.018(3) 0.032(3) -0.009(2) -0.004(2) -0.004(2)
C32 0.030(4) 0.035(4) 0.033(4) -0.003(3) 0.004(3) -0.001(3)
C33 0.044(4) 0.035(4) 0.041(4) 0.001(3) 0.009(3) -0.002(3)
C34 0.037(4) 0.049(5) 0.050(5) -0.020(4) 0.016(3) -0.016(4)
C35 0.018(3) 0.062(5) 0.046(4) -0.017(4) -0.002(3) 0.001(3)
C36 0.030(4) 0.042(4) 0.030(4) -0.008(3) -0.006(3) -0.002(3)
C41 0.025(3) 0.014(3) 0.031(3) -0.006(2) -0.011(3) 0.003(2)
C42 0.036(4) 0.036(4) 0.032(4) -0.012(3) -0.004(3) -0.011(3)
C43 0.063(5) 0.041(4) 0.036(4) -0.016(3) -0.016(4) -0.008(4)
C44 0.046(4) 0.025(3) 0.045(4) -0.012(3) -0.025(3) -0.003(3)
C45 0.030(4) 0.027(3) 0.056(5) -0.013(3) -0.013(3) -0.006(3)
C46 0.026(3) 0.023(3) 0.039(4) -0.011(3) -0.006(3) -0.003(3)
C51 0.022(3) 0.022(3) 0.026(3) -0.006(2) -0.006(2) 0.003(2)
C52 0.030(3) 0.024(3) 0.031(3) -0.006(3) -0.008(3) 0.000(3)
C53 0.038(4) 0.025(3) 0.039(4) -0.003(3) -0.006(3) 0.001(3)
C54 0.044(4) 0.029(3) 0.030(4) -0.001(3) -0.012(3) 0.007(3)
C55 0.034(4) 0.044(4) 0.028(3) -0.013(3) -0.013(3) 0.002(3)
C56 0.022(3) 0.027(3) 0.029(3) -0.007(3) -0.004(3) -0.002(2)
C61 0.026(3) 0.022(3) 0.032(3) -0.009(3) -0.012(3) 0.000(2)
C62 0.031(4) 0.033(4) 0.036(4) -0.015(3) -0.002(3) 0.004(3)
C63 0.045(4) 0.033(4) 0.036(4) -0.003(3) -0.007(3) 0.002(3)
C64 0.040(4) 0.041(4) 0.033(4) -0.004(3) 0.002(3) -0.009(3)
C65 0.028(4) 0.034(4) 0.052(4) -0.007(3) -0.008(3) -0.004(3)
C66 0.031(4) 0.028(3) 0.039(4) -0.002(3) -0.012(3) -0.005(3)
C71 0.033(3) 0.026(3) 0.026(3) -0.008(3) -0.010(3) 0.004(3)
C72 0.057(5) 0.035(4) 0.071(6) 0.001(4) -0.040(5) -0.012(4)
C73 0.054(5) 0.049(5) 0.063(5) -0.014(4) -0.033(4) -0.008(4)
C74 0.126(9) 0.049(5) 0.088(7) -0.025(5) -0.084(7) 0.030(6)
C75 0.238(17) 0.038(5) 0.147(12) -0.022(7) -0.162(13) 0.023(8)
C76 0.124(9) 0.042(5) 0.069(6) -0.008(4) -0.067(6) -0.001(5)
C81 0.033(3) 0.019(3) 0.026(3) -0.003(2) -0.006(3) -0.002(2)
C82 0.030(3) 0.026(3) 0.036(4) -0.005(3) -0.003(3) -0.003(3)
C83 0.048(4) 0.018(3) 0.047(4) -0.008(3) 0.002(3) 0.000(3)
C84 0.051(4) 0.019(3) 0.030(3) -0.003(3) 0.000(3) -0.010(3)
C85 0.047(4) 0.025(3) 0.039(4) -0.006(3) -0.015(3) -0.011(3)
C86 0.035(4) 0.024(3) 0.046(4) -0.008(3) -0.016(3) 0.002(3)
C91 0.023(3) 0.035(4) 0.037(4) -0.017(3) -0.004(3) -0.006(3)
C92 0.037(4) 0.022(3) 0.042(4) -0.006(3) -0.014(3) -0.005(3)
C93 0.041(4) 0.032(4) 0.042(4) -0.012(3) -0.011(3) -0.010(3)
C94 0.028(4) 0.040(4) 0.054(4) -0.024(3) -0.014(3) -0.003(3)
C95 0.034(4) 0.038(4) 0.054(5) -0.024(4) -0.020(3) 0.006(3)
C96 0.037(4) 0.027(3) 0.044(4) -0.013(3) -0.011(3) -0.001(3)
C101 0.028(3) 0.019(3) 0.027(3) -0.004(2) -0.009(3) 0.004(2)
C102 0.030(4) 0.036(4) 0.043(4) -0.011(3) -0.007(3) -0.009(3)
C103 0.038(4) 0.034(4) 0.042(4) -0.002(3) 0.005(3) -0.008(3)
C104 0.038(4) 0.033(4) 0.036(4) -0.001(3) -0.001(3) 0.002(3)
C105 0.072(6) 0.038(4) 0.038(4) -0.010(3) -0.017(4) -0.012(4)
C106 0.054(5) 0.030(4) 0.033(4) -0.004(3) -0.011(3) -0.016(3)

loop_
_atom_type_symbol
_atom_type_description
_atom_type_scat_dispersion_real
_atom_type_scat_dispersion_imag
_atom_type_scat_source
C C 0.0033 0.0016 'International Tables Vol C Tables 4.2.6.8 and 6.1.1.4'
H H 0.0000 0.0000 'International Tables Vol C Tables 4.2.6.8 and 6.1.1.4'
O O 0.0106 0.0060 'International Tables Vol C Tables 4.2.6.8 and 6.1.1.4'
S S 0.1246 0.1234 'International Tables Vol C Tables 4.2.6.8 and 6.1.1.4'
Ru Ru -1.2594 0.8363 'International Tables Vol C Tables 4.2.6.8 and 6.1.1.4'
Sn Sn -0.6537 1.4246 'International Tables Vol C Tables 4.2.6.8 and 6.1.1.4'

loop_
_geom_angle_atom_site_label_1
_geom_angle_atom_site_label_2
_geom_angle_atom_site_label_3
_geom_angle
_geom_angle_site_symmetry_1
_geom_angle_site_symmetry_3
_geom_angle_publ_flag
C31 Sn1 C51 105.1(2) . . ?
C31 Sn1 C41 104.5(2) . . ?
C51 Sn1 C41 108.9(2) . . ?
C31 Sn1 Ru1 111.69(15) . . ?
C51 Sn1 Ru1 114.80(16) . . ?
C41 Sn1 Ru1 111.26(15) . . ?
C71 Sn2 C61 104.1(2) . . ?
C71 Sn2 C81 104.0(2) . . ?
C61 Sn2 C81 105.8(2) . . ?
C71 Sn2 Ru3 115.38(16) . . ?
C61 Sn2 Ru3 112.89(16) . . ?
C81 Sn2 Ru3 113.62(17) . . ?
C91 Sn3 C101 102.4(2) . . ?
C91 Sn3 Ru2 127.67(18) . . ?
C101 Sn3 Ru2 129.93(16) . . ?
C91 Sn3 Ru3 107.70(17) . . ?
C101 Sn3 Ru3 106.58(16) . . ?
Ru2 Sn3 Ru3 61.961(17) . . ?
C91 Sn3 Ru1 106.58(18) . . ?
C101 Sn3 Ru1 108.76(15) . . ?
Ru2 Sn3 Ru1 61.018(17) . . ?
Ru3 Sn3 Ru1 122.98(2) . . ?
C2 Ru1 C1 91.6(2) . . ?
C2 Ru1 C3 90.2(2) . . ?
C1 Ru1 C3 168.4(2) . . ?
C2 Ru1 S1 173.89(18) . . ?
C1 Ru1 S1 88.23(17) . . ?
C3 Ru1 S1 91.18(17) . . ?
C2 Ru1 Sn1 88.57(18) . . ?
C1 Ru1 Sn1 81.02(17) . . ?
C3 Ru1 Sn1 87.62(16) . . ?
S1 Ru1 Sn1 97.45(4) . . ?
C2 Ru1 Ru2 122.55(18) . . ?
C1 Ru1 Ru2 92.90(17) . . ?
C3 Ru1 Ru2 95.74(16) . . ?
S1 Ru1 Ru2 51.36(4) . . ?
Sn1 Ru1 Ru2 148.59(2) . . ?
C2 Ru1 Sn3 72.81(18) . . ?
C1 Ru1 Sn3 90.67(17) . . ?
C3 Ru1 Sn3 100.77(16) . . ?
S1 Ru1 Sn3 101.07(4) . . ?
Sn1 Ru1 Sn3 159.44(2) . . ?
Ru2 Ru1 Sn3 49.912(16) . . ?
C5 Ru2 C4 177.2(2) . . ?
C5 Ru2 S2 96.00(17) . . ?
C4 Ru2 S2 86.72(19) . . ?
C5 Ru2 S1 85.17(16) . . ?
C4 Ru2 S1 92.91(19) . . ?
S2 Ru2 S1 116.94(5) . . ?
C5 Ru2 Sn3 92.07(17) . . ?
C4 Ru2 Sn3 87.2(2) . . ?
S2 Ru2 Sn3 120.47(4) . . ?
S1 Ru2 Sn3 122.49(4) . . ?
C5 Ru2 Ru1 92.11(17) . . ?
C4 Ru2 Ru1 85.07(18) . . ?
S2 Ru2 Ru1 167.10(4) . . ?
S1 Ru2 Ru1 53.71(4) . . ?
Sn3 Ru2 Ru1 69.070(18) . . ?
C5 Ru2 Ru3 88.98(16) . . ?
C4 Ru2 Ru3 93.28(19) . . ?
S2 Ru2 Ru3 53.68(4) . . ?
S1 Ru2 Ru3 168.37(4) . . ?
Sn3 Ru2 Ru3 67.678(18) . . ?
Ru1 Ru2 Ru3 136.75(2) . . ?
C7 Ru3 C6 88.1(3) . . ?
C7 Ru3 C8 94.8(3) . . ?
C6 Ru3 C8 172.1(3) . . ?
C7 Ru3 S2 175.68(19) . . ?
C6 Ru3 S2 89.96(18) . . ?
C8 Ru3 S2 87.64(19) . . ?
C7 Ru3 Sn2 85.14(18) . . ?
C6 Ru3 Sn2 88.57(19) . . ?
C8 Ru3 Sn2 84.34(18) . . ?
S2 Ru3 Sn2 98.65(4) . . ?
C7 Ru3 Ru2 125.07(18) . . ?
C6 Ru3 Ru2 92.49(18) . . ?
C8 Ru3 Ru2 91.87(18) . . ?
S2 Ru3 Ru2 51.17(4) . . ?
Sn2 Ru3 Ru2 149.78(2) . . ?
C7 Ru3 Sn3 75.75(18) . . ?
C6 Ru3 Sn3 101.54(19) . . ?
C8 Ru3 Sn3 86.33(19) . . ?
S2 Ru3 Sn3 100.90(4) . . ?
Sn2 Ru3 Sn3 157.92(2) . . ?
Ru2 Ru3 Sn3 50.362(16) . . ?
C11 S1 Ru2 111.7(2) . . ?
C11 S1 Ru1 115.02(19) . . ?
Ru2 S1 Ru1 74.92(4) . . ?
C21 S2 Ru2 113.0(2) . . ?
C21 S2 Ru3 113.6(2) . . ?
Ru2 S2 Ru3 75.15(5) . . ?
O1 C1 Ru1 177.5(5) . . ?
O2 C2 Ru1 176.3(6) . . ?
O3 C3 Ru1 177.1(5) . . ?
O4 C4 Ru2 178.6(6) . . ?
O5 C5 Ru2 177.2(5) . . ?
O6 C6 Ru3 177.8(6) . . ?
O7 C7 Ru3 174.6(5) . . ?
O8 C8 Ru3 177.8(6) . . ?
C16 C11 C12 119.2(5) . . ?
C16 C11 S1 120.2(5) . . ?
C12 C11 S1 120.4(5) . . ?
C13 C12 C11 120.6(6) . . ?
C12 C13 C14 120.7(6) . . ?
C13 C14 C15 118.7(6) . . ?
C16 C15 C14 121.1(7) . . ?
C15 C16 C11 119.6(6) . . ?
C26 C21 C22 120.0(6) . . ?
C26 C21 S2 119.2(5) . . ?
C22 C21 S2 120.7(5) . . ?
C21 C22 C23 119.8(6) . . ?
C24 C23 C22 120.1(6) . . ?
C25 C24 C23 119.3(6) . . ?
C24 C25 C26 121.1(6) . . ?
C25 C26 C21 119.5(6) . . ?
C32 C31 C36 117.3(6) . . ?
C32 C31 Sn1 124.0(5) . . ?
C36 C31 Sn1 118.7(5) . . ?
C31 C32 C33 121.7(7) . . ?
C34 C33 C32 119.9(7) . . ?
C33 C34 C35 120.0(7) . . ?
C34 C35 C36 120.1(7) . . ?
C35 C36 C31 121.0(6) . . ?
C42 C41 C46 117.8(6) . . ?
C42 C41 Sn1 120.0(5) . . ?
C46 C41 Sn1 122.2(4) . . ?
C41 C42 C43 121.2(7) . . ?
C44 C43 C42 120.1(7) . . ?
C43 C44 C45 119.7(6) . . ?
C44 C45 C46 120.0(6) . . ?
C45 C46 C41 121.2(6) . . ?
C52 C51 C56 117.7(5) . . ?
C52 C51 Sn1 121.0(4) . . ?
C56 C51 Sn1 121.2(4) . . ?
C53 C52 C51 121.0(6) . . ?
C54 C53 C52 120.2(6) . . ?
C55 C54 C53 120.2(6) . . ?
C54 C55 C56 119.9(6) . . ?
C55 C56 C51 121.0(6) . . ?
C66 C61 C62 117.7(6) . . ?
C66 C61 Sn2 118.9(5) . . ?
C62 C61 Sn2 123.3(5) . . ?
C63 C62 C61 121.3(6) . . ?
C62 C63 C64 120.3(7) . . ?
C65 C64 C63 119.2(7) . . ?
C64 C65 C66 120.4(7) . . ?
C61 C66 C65 121.1(6) . . ?
C72 C71 C76 114.7(7) . . ?
C72 C71 Sn2 122.9(5) . . ?
C76 C71 Sn2 122.4(5) . . ?
C71 C72 C73 125.0(7) . . ?
C74 C73 C72 118.3(8) . . ?
C73 C74 C75 120.7(8) . . ?
C74 C75 C76 119.7(9) . . ?
C71 C76 C75 121.6(9) . . ?
C86 C81 C82 117.2(6) . . ?
C86 C81 Sn2 124.2(5) . . ?
C82 C81 Sn2 118.5(5) . . ?
C81 C82 C83 120.7(6) . . ?
C84 C83 C82 120.8(6) . . ?
C85 C84 C83 119.8(6) . . ?
C84 C85 C86 119.7(7) . . ?
C81 C86 C85 121.8(6) . . ?
C96 C91 C92 117.3(6) . . ?
C96 C91 Sn3 124.1(5) . . ?
C92 C91 Sn3 118.3(5) . . ?
C93 C92 C91 120.6(6) . . ?
C94 C93 C92 120.9(6) . . ?
C93 C94 C95 119.7(6) . . ?
C96 C95 C94 118.7(6) . . ?
C91 C96 C95 122.7(6) . . ?
C106 C101 C102 117.2(6) . . ?
C106 C101 Sn3 121.9(5) . . ?
C102 C101 Sn3 120.8(5) . . ?
C103 C102 C101 120.9(6) . . ?
C104 C103 C102 120.0(7) . . ?
C103 C104 C105 120.4(7) . . ?
C104 C105 C106 119.9(7) . . ?
C101 C106 C105 121.5(6) . . ?

loop_
_geom_bond_atom_site_label_1
_geom_bond_atom_site_label_2
_geom_bond_distance
_geom_bond_site_symmetry_2
_geom_bond_publ_flag
Sn1 C31 2.136(6) . ?
Sn1 C51 2.143(6) . ?
Sn1 C41 2.156(6) . ?
Sn1 Ru1 2.6832(6) . ?
Sn2 C71 2.142(6) . ?
Sn2 C61 2.154(6) . ?
Sn2 C81 2.169(6) . ?
Sn2 Ru3 2.6808(7) . ?
Sn3 C91 2.152(6) . ?
Sn3 C101 2.152(6) . ?
Sn3 Ru2 2.5380(7) . ?
Sn3 Ru3 3.0488(7) . ?
Sn3 Ru1 3.0986(7) . ?
Ru1 C2 1.895(6) . ?
Ru1 C1 1.934(6) . ?
Ru1 C3 1.945(6) . ?
Ru1 S1 2.4227(15) . ?
Ru1 Ru2 2.9020(7) . ?
Ru2 C5 1.927(6) . ?
Ru2 C4 1.930(6) . ?
Ru2 S2 2.3445(15) . ?
Ru2 S1 2.3477(14) . ?
Ru2 Ru3 2.9090(7) . ?
Ru3 C7 1.896(6) . ?
Ru3 C6 1.949(7) . ?
Ru3 C8 1.950(6) . ?
Ru3 S2 2.4248(15) . ?
S1 C11 1.795(6) . ?
S2 C21 1.792(6) . ?
O1 C1 1.147(7) . ?
O2 C2 1.140(7) . ?
O3 C3 1.138(7) . ?
O4 C4 1.139(7) . ?
O5 C5 1.142(7) . ?
O6 C6 1.141(7) . ?
O7 C7 1.154(7) . ?
O8 C8 1.138(7) . ?
C11 C16 1.382(8) . ?
C11 C12 1.392(8) . ?
C12 C13 1.374(9) . ?
C13 C14 1.375(9) . ?
C14 C15 1.390(10) . ?
C15 C16 1.381(9) . ?
C21 C26 1.386(8) . ?
C21 C22 1.388(8) . ?
C22 C23 1.395(9) . ?
C23 C24 1.387(9) . ?
C24 C25 1.379(9) . ?
C25 C26 1.384(9) . ?
C31 C32 1.384(9) . ?
C31 C36 1.404(9) . ?
C32 C33 1.387(9) . ?
C33 C34 1.372(11) . ?
C34 C35 1.380(11) . ?
C35 C36 1.385(9) . ?
C41 C42 1.376(9) . ?
C41 C46 1.390(8) . ?
C42 C43 1.391(9) . ?
C43 C44 1.370(10) . ?
C44 C45 1.373(10) . ?
C45 C46 1.381(9) . ?
C51 C52 1.397(8) . ?
C51 C56 1.399(8) . ?
C52 C53 1.387(9) . ?
C53 C54 1.380(10) . ?
C54 C55 1.374(10) . ?
C55 C56 1.396(9) . ?
C61 C66 1.391(9) . ?
C61 C62 1.393(9) . ?
C62 C63 1.384(10) . ?
C63 C64 1.388(10) . ?
C64 C65 1.378(10) . ?
C65 C66 1.393(10) . ?
C71 C72 1.365(9) . ?
C71 C76 1.382(10) . ?
C72 C73 1.387(10) . ?
C73 C74 1.329(12) . ?
C74 C75 1.366(14) . ?
C75 C76 1.399(13) . ?
C81 C86 1.390(9) . ?
C81 C82 1.395(9) . ?
C82 C83 1.396(9) . ?
C83 C84 1.370(10) . ?
C84 C85 1.367(10) . ?
C85 C86 1.400(9) . ?
C91 C96 1.373(9) . ?
C91 C92 1.407(9) . ?
C92 C93 1.386(9) . ?
C93 C94 1.367(10) . ?
C94 C95 1.399(10) . ?
C95 C96 1.391(9) . ?
C101 C106 1.379(9) . ?
C101 C102 1.402(9) . ?
C102 C103 1.392(10) . ?
C103 C104 1.357(10) . ?
C104 C105 1.368(10) . ?
C105 C106 1.388(10) . ?
